data_7032876
loop_
_publ_author_name
'Glatz, Mathias'
'Bichler, Bernhard'
'Mastalir, Matthias'
'St\"oger, Berthold'
'Weil, Matthias'
'Mereiter, Kurt'
'Pittenauer, Ernst'
'Allmaier, G\"unter'
'Veiros, Luis F.'
'Kirchner, Karl'

_publ_section_title
;
 Iron(II) complexes featuring \k3- and \k2-bound PNP pincer ligands--the
 significance of sterics.
;
_journal_issue 1
_journal_name_full 'Dalton transactions (Cambridge, England : 2003)'
_journal_page_first 281
_journal_page_last 294
_journal_paper_doi 10.1039/c4dt02866j
_journal_volume 44
_journal_year 2015
_chemical_formula_moiety 'C18 H34 Fe N6 P4, 2(C F3 O3 S), 2(C3 H6 O)'
_chemical_formula_sum 'C26 H46 F6 Fe N6 O8 P4 S2'
_chemical_formula_weight 928.54
_chemical_name_common '5d.2(Me2CO)   [Fe(k3-P,N,P-PNP-Me)2](CF3SO3)2.(Me2CO)2'
_chemical_name_systematic
; 
5d.2(Me2CO)  --  [Fe(k^3^-P,N,P-PNP-Me)~2~](CF~3~SO~3~)~2~.(Me~2~CO)~2~ 
;
_space_group_IT_number 15
_symmetry_cell_setting monoclinic
_symmetry_space_group_name_Hall '-C 2yc'
_symmetry_space_group_name_H-M 'C 1 2/c 1'
_atom_sites_solution_hydrogens geom
_atom_sites_solution_primary direct
_atom_sites_solution_secondary difmap
_audit_creation_method SHELXL-97
_cell_angle_alpha 90.00
_cell_angle_beta 98.886(2)
_cell_angle_gamma 90.00
_cell_formula_units_Z 4
_cell_length_a 13.6764(17)
_cell_length_b 18.291(2)
_cell_length_c 16.390(2)
_cell_measurement_reflns_used 6729
_cell_measurement_temperature 100(2)
_cell_measurement_theta_max 31.986
_cell_measurement_theta_min 2.272
_cell_volume 4050.8(8)
_computing_cell_refinement 'Bruker SAINT'
_computing_data_collection 'Bruker APEX2'
_computing_data_reduction 'Bruker SAINT'
_computing_molecular_graphics 'Bruker SHELXTL'
_computing_publication_material 'Bruker SHELXTL'
_computing_structure_refinement 'SHELXL-97 (Sheldrick, 2008)'
_computing_structure_solution 'SHELXS-97 (Sheldrick, 2008)'
_diffrn_ambient_temperature 100(2)
_diffrn_measured_fraction_theta_full 0.989
_diffrn_measured_fraction_theta_max 0.989
_diffrn_measurement_device_type 'Bruker APEXII CCD'
_diffrn_measurement_method '\w- and \f-scans'
_diffrn_radiation_monochromator graphite
_diffrn_radiation_source 'fine-focus sealed tube'
_diffrn_radiation_type MoK\a
_diffrn_radiation_wavelength 0.71073
_diffrn_reflns_av_R_equivalents 0.0262
_diffrn_reflns_av_sigmaI/netI 0.0207
_diffrn_reflns_limit_h_max 20
_diffrn_reflns_limit_h_min -20
_diffrn_reflns_limit_k_max 26
_diffrn_reflns_limit_k_min -26
_diffrn_reflns_limit_l_max 24
_diffrn_reflns_limit_l_min -24
_diffrn_reflns_number 33718
_diffrn_reflns_theta_full 32.00
_diffrn_reflns_theta_max 32.00
_diffrn_reflns_theta_min 1.87
_exptl_absorpt_coefficient_mu 0.712
_exptl_absorpt_correction_T_max 0.90
_exptl_absorpt_correction_T_min 0.79
_exptl_absorpt_correction_type multi-scan
_exptl_absorpt_process_details 'program SADABS'
_exptl_crystal_colour red
_exptl_crystal_density_diffrn 1.522
_exptl_crystal_density_method 'not measured'
_exptl_crystal_description block
_exptl_crystal_F_000 1920
_exptl_crystal_size_max 0.35
_exptl_crystal_size_mid 0.25
_exptl_crystal_size_min 0.15
_refine_diff_density_max 1.198
_refine_diff_density_min -0.914
_refine_diff_density_rms 0.098
_refine_ls_extinction_method none
_refine_ls_goodness_of_fit_ref 1.032
_refine_ls_hydrogen_treatment mixed
_refine_ls_matrix_type full
_refine_ls_number_parameters 261
_refine_ls_number_reflns 6952
_refine_ls_number_restraints 2
_refine_ls_restrained_S_all 1.032
_refine_ls_R_factor_all 0.0525
_refine_ls_R_factor_gt 0.0460
_refine_ls_shift/su_max 0.006
_refine_ls_shift/su_mean 0.000
_refine_ls_structure_factor_coef Fsqd
_refine_ls_weighting_details 'calc w=1/[\s^2^(Fo^2^)+(0.0695P)^2^+8.9523P] where P=(Fo^2^+2Fc^2^)/3'
_refine_ls_weighting_scheme calc
_refine_ls_wR_factor_gt 0.1237
_refine_ls_wR_factor_ref 0.1277
_reflns_number_gt 6060
_reflns_number_total 6952
_reflns_threshold_expression >2sigma(I)
_cod_data_source_file c4dt02866j2.cif
_cod_data_source_block 5d
_cod_depositor_comments 'Adding full bibliography for 7032871--7032878.cif.'
_cod_original_cell_volume 4051.0(9)
_cod_original_sg_symbol_H-M 'C 2/c'
_cod_database_code 7032876

loop_
_symmetry_equiv_pos_as_xyz
'x, y, z'
'-x, y, -z+1/2'
'x+1/2, y+1/2, z'
'-x+1/2, y+1/2, -z+1/2'
'-x, -y, -z'
'x, -y, z-1/2'
'-x+1/2, -y+1/2, -z'
'x+1/2, -y+1/2, z-1/2'

loop_
_atom_site_label
_atom_site_type_symbol
_atom_site_fract_x
_atom_site_fract_y
_atom_site_fract_z
_atom_site_U_iso_or_equiv
_atom_site_adp_type
_atom_site_occupancy
_atom_site_symmetry_multiplicity
_atom_site_calc_flag
_atom_site_refinement_flags
Fe1 Fe 0.0000 0.139507(18) 0.2500 0.01447(8) Uani 1 2 d S
P1 P 0.11364(3) 0.04956(2) 0.24442(3) 0.01713(10) Uani 1 1 d .
P2 P -0.11368(3) 0.22956(3) 0.21545(3) 0.01771(10) Uani 1 1 d .
N1 N 0.00259(10) 0.14119(8) 0.12851(9) 0.0161(3) Uani 1 1 d .
N2 N 0.08391(11) 0.02983(9) 0.14185(9) 0.0194(3) Uani 1 1 d D
H2N H 0.1115(17) -0.0026(10) 0.1219(15) 0.023 Uiso 1 1 d D
N3 N -0.08317(11) 0.25066(9) 0.12189(9) 0.0199(3) Uani 1 1 d D
H3N H -0.1205(15) 0.2770(11) 0.0933(13) 0.024 Uiso 1 1 d D
C1 C 0.04528(12) 0.08621(9) 0.09061(10) 0.0172(3) Uani 1 1 d .
C2 C 0.04993(14) 0.08638(10) 0.00624(11) 0.0203(3) Uani 1 1 d .
H2 H 0.0805 0.0474 -0.0187 0.024 Uiso 1 1 calc R
C3 C 0.00853(14) 0.14517(10) -0.04028(11) 0.0222(3) Uani 1 1 d .
H3 H 0.0107 0.1467 -0.0979 0.027 Uiso 1 1 calc R
C4 C -0.03590(14) 0.20164(10) -0.00323(11) 0.0208(3) Uani 1 1 d .
H4 H -0.0640 0.2422 -0.0346 0.025 Uiso 1 1 calc R
C5 C -0.03831(12) 0.19728(9) 0.08129(10) 0.0175(3) Uani 1 1 d .
C6 C 0.11617(15) -0.03932(10) 0.29529(11) 0.0236(3) Uani 1 1 d .
H6A H 0.0490 -0.0527 0.3035 0.035 Uiso 1 1 calc R
H6B H 0.1590 -0.0367 0.3490 0.035 Uiso 1 1 calc R
H6C H 0.1418 -0.0762 0.2608 0.035 Uiso 1 1 calc R
C7 C 0.24747(14) 0.06025(12) 0.25214(13) 0.0266(4) Uani 1 1 d .
H7A H 0.2761 0.0153 0.2334 0.040 Uiso 1 1 calc R
H7B H 0.2761 0.0699 0.3097 0.040 Uiso 1 1 calc R
H7C H 0.2620 0.1013 0.2175 0.040 Uiso 1 1 calc R
C8 C -0.24803(14) 0.22174(12) 0.18831(13) 0.0259(4) Uani 1 1 d .
H8A H -0.2748 0.2671 0.1620 0.039 Uiso 1 1 calc R
H8B H -0.2772 0.2131 0.2384 0.039 Uiso 1 1 calc R
H8C H -0.2641 0.1808 0.1500 0.039 Uiso 1 1 calc R
C9 C -0.11479(16) 0.31642(11) 0.27029(12) 0.0259(4) Uani 1 1 d .
H9A H -0.0472 0.3291 0.2953 0.039 Uiso 1 1 calc R
H9B H -0.1564 0.3119 0.3136 0.039 Uiso 1 1 calc R
H9C H -0.1414 0.3548 0.2314 0.039 Uiso 1 1 calc R
S1 S 0.25862(3) 0.08849(2) 0.52478(3) 0.02073(10) Uani 1 1 d .
F1 F 0.3591(3) -0.03128(13) 0.5529(2) 0.1037(10) Uani 1 1 d .
F3 F 0.40751(17) 0.0368(2) 0.46307(14) 0.1022(11) Uani 1 1 d .
F2 F 0.44191(14) 0.06540(13) 0.59140(13) 0.0665(6) Uani 1 1 d .
O1 O 0.19446(12) 0.05486(9) 0.45743(10) 0.0326(3) Uani 1 1 d .
O2 O 0.28997(14) 0.16139(9) 0.50753(10) 0.0375(4) Uani 1 1 d .
O3 O 0.22953(12) 0.08090(9) 0.60545(10) 0.0322(3) Uani 1 1 d .
C10 C 0.3732(2) 0.03765(19) 0.5337(2) 0.0525(8) Uani 1 1 d .
O4 O 0.2332(4) 0.2114(3) 0.1039(3) 0.0554(11) Uani 0.50 1 d P
C11 C 0.2384(4) 0.2361(4) 0.0369(3) 0.0481(13) Uani 0.50 1 d P
C12 C 0.2794(5) 0.1884(4) -0.0239(3) 0.1048(19) Uani 1 1 d .
H12A H 0.2853 0.1395 -0.0024 0.157 Uiso 0.50 1 d PR
H12B H 0.2357 0.1887 -0.0757 0.157 Uiso 0.50 1 d PR
H12C H 0.3434 0.2059 -0.0319 0.157 Uiso 0.50 1 d PR
H12D H 0.3055 0.1685 -0.0702 0.157 Uiso 0.50 1 d PR
H12E H 0.2186 0.1642 -0.0183 0.157 Uiso 0.50 1 d PR
H12F H 0.3263 0.1813 0.0255 0.157 Uiso 0.50 1 d PR
O5 O 0.5000 0.2738(4) 0.2500 0.158(3) Uani 1 2 d S
C13 C 0.5000 0.2044(4) 0.2500 0.0765(17) Uani 1 2 d S
C14 C 0.4794(4) 0.1711(4) 0.1742(3) 0.0961(18) Uani 1 1 d .
H14A H 0.4176 0.1909 0.1440 0.144 Uiso 1 1 calc R
H14B H 0.4723 0.1183 0.1817 0.144 Uiso 1 1 calc R
H14C H 0.5335 0.1803 0.1427 0.144 Uiso 1 1 calc R

loop_
_atom_site_aniso_label
_atom_site_aniso_U_11
_atom_site_aniso_U_22
_atom_site_aniso_U_33
_atom_site_aniso_U_23
_atom_site_aniso_U_13
_atom_site_aniso_U_12
Fe1 0.01350(15) 0.01752(15) 0.01221(15) 0.000 0.00145(11) 0.000
P1 0.01667(19) 0.0202(2) 0.01432(18) 0.00113(14) 0.00191(14) 0.00227(15)
P2 0.01664(19) 0.0211(2) 0.01512(19) -0.00101(14) 0.00167(14) 0.00261(15)
N1 0.0150(6) 0.0194(6) 0.0140(6) 0.0004(5) 0.0025(5) 0.0010(5)
N2 0.0231(7) 0.0209(6) 0.0145(6) -0.0002(5) 0.0036(5) 0.0059(5)
N3 0.0220(7) 0.0219(7) 0.0154(6) 0.0021(5) 0.0021(5) 0.0064(5)
C1 0.0171(7) 0.0200(7) 0.0147(7) 0.0002(5) 0.0028(5) 0.0013(6)
C2 0.0231(8) 0.0243(8) 0.0140(7) -0.0006(6) 0.0046(6) 0.0026(6)
C3 0.0262(8) 0.0263(8) 0.0142(7) 0.0009(6) 0.0040(6) 0.0017(7)
C4 0.0234(8) 0.0247(8) 0.0141(7) 0.0034(6) 0.0021(6) 0.0028(6)
C5 0.0162(7) 0.0205(7) 0.0154(7) 0.0007(5) 0.0014(5) 0.0013(6)
C6 0.0281(9) 0.0229(8) 0.0192(8) 0.0034(6) 0.0018(6) 0.0051(7)
C7 0.0174(8) 0.0328(10) 0.0294(9) -0.0017(7) 0.0028(7) 0.0038(7)
C8 0.0173(8) 0.0325(9) 0.0273(9) 0.0012(7) 0.0012(6) 0.0042(7)
C9 0.0292(9) 0.0255(9) 0.0229(8) -0.0047(7) 0.0036(7) 0.0048(7)
S1 0.01912(19) 0.01986(19) 0.0227(2) -0.00008(15) 0.00169(15) -0.00389(14)
F1 0.129(2) 0.0485(12) 0.125(2) -0.0064(14) -0.0060(19) 0.0490(15)
F3 0.0499(12) 0.203(3) 0.0534(12) -0.0314(16) 0.0091(10) 0.0549(16)
F2 0.0364(9) 0.0999(16) 0.0568(11) -0.0154(11) -0.0132(8) 0.0260(10)
O1 0.0277(7) 0.0346(8) 0.0342(8) -0.0125(6) 0.0008(6) -0.0101(6)
O2 0.0481(10) 0.0303(8) 0.0298(8) 0.0071(6) -0.0074(7) -0.0198(7)
O3 0.0319(8) 0.0395(8) 0.0262(7) 0.0029(6) 0.0073(6) -0.0071(6)
C10 0.0433(15) 0.0646(19) 0.0468(15) -0.0130(14) -0.0018(12) 0.0253(14)
O4 0.062(3) 0.069(3) 0.0342(19) 0.0024(19) 0.0066(18) 0.013(2)
C11 0.038(3) 0.071(4) 0.034(3) 0.004(2) 0.001(2) -0.008(3)
C12 0.118(5) 0.132(5) 0.074(3) -0.007(3) 0.046(3) -0.029(4)
O5 0.188(8) 0.114(5) 0.198(8) 0.000 0.109(7) 0.000
C13 0.042(2) 0.102(5) 0.093(4) 0.000 0.034(3) 0.000
C14 0.068(3) 0.162(5) 0.057(2) 0.010(3) 0.0064(19) -0.046(3)

loop_
_atom_type_symbol
_atom_type_description
_atom_type_scat_dispersion_real
_atom_type_scat_dispersion_imag
_atom_type_scat_source
C C 0.0033 0.0016 'International Tables Vol C Tables 4.2.6.8 and 6.1.1.4'
H H 0.0000 0.0000 'International Tables Vol C Tables 4.2.6.8 and 6.1.1.4'
F F 0.0171 0.0103 'International Tables Vol C Tables 4.2.6.8 and 6.1.1.4'
Fe Fe 0.3463 0.8444 'International Tables Vol C Tables 4.2.6.8 and 6.1.1.4'
N N 0.0061 0.0033 'International Tables Vol C Tables 4.2.6.8 and 6.1.1.4'
O O 0.0106 0.0060 'International Tables Vol C Tables 4.2.6.8 and 6.1.1.4'
P P 0.1023 0.0942 'International Tables Vol C Tables 4.2.6.8 and 6.1.1.4'
S S 0.1246 0.1234 'International Tables Vol C Tables 4.2.6.8 and 6.1.1.4'

loop_
_geom_angle_atom_site_label_1
_geom_angle_atom_site_label_2
_geom_angle_atom_site_label_3
_geom_angle
_geom_angle_site_symmetry_1
_geom_angle_site_symmetry_3
N1 Fe1 N1 178.23(9) 2 .
N1 Fe1 P1 99.71(4) 2 .
N1 Fe1 P1 81.58(4) . .
N1 Fe1 P1 81.58(4) 2 2
N1 Fe1 P1 99.71(4) . 2
P1 Fe1 P1 87.35(3) . 2
N1 Fe1 P2 96.91(4) 2 .
N1 Fe1 P2 81.80(4) . .
P1 Fe1 P2 163.382(16) . .
P1 Fe1 P2 95.091(19) 2 .
N1 Fe1 P2 81.80(4) 2 2
N1 Fe1 P2 96.91(4) . 2
P1 Fe1 P2 95.092(19) . 2
P1 Fe1 P2 163.383(16) 2 2
P2 Fe1 P2 87.26(3) . 2
N2 P1 C6 104.27(8) . .
N2 P1 C7 100.06(9) . .
C6 P1 C7 96.64(10) . .
N2 P1 Fe1 97.60(5) . .
C6 P1 Fe1 126.21(7) . .
C7 P1 Fe1 127.13(7) . .
N3 P2 C9 105.61(9) . .
N3 P2 C8 100.15(9) . .
C9 P2 C8 95.93(10) . .
N3 P2 Fe1 97.80(5) . .
C9 P2 Fe1 124.36(7) . .
C8 P2 Fe1 128.78(7) . .
C5 N1 C1 117.92(14) . .
C5 N1 Fe1 120.83(11) . .
C1 N1 Fe1 121.25(11) . .
C1 N2 P1 116.83(12) . .
C1 N2 H2N 117.8(19) . .
P1 N2 H2N 120.2(19) . .
C5 N3 P2 117.76(12) . .
C5 N3 H3N 115.8(19) . .
P2 N3 H3N 116.3(19) . .
N1 C1 N2 115.15(15) . .
N1 C1 C2 122.67(16) . .
N2 C1 C2 122.18(15) . .
C3 C2 C1 118.01(16) . .
C3 C2 H2 121.0 . .
C1 C2 H2 121.0 . .
C4 C3 C2 120.43(16) . .
C4 C3 H3 119.8 . .
C2 C3 H3 119.8 . .
C3 C4 C5 118.20(16) . .
C3 C4 H4 120.9 . .
C5 C4 H4 120.9 . .
N1 C5 N3 115.89(15) . .
N1 C5 C4 122.75(16) . .
N3 C5 C4 121.36(16) . .
P1 C6 H6A 109.5 . .
P1 C6 H6B 109.5 . .
H6A C6 H6B 109.5 . .
P1 C6 H6C 109.5 . .
H6A C6 H6C 109.5 . .
H6B C6 H6C 109.5 . .
P1 C7 H7A 109.5 . .
P1 C7 H7B 109.5 . .
H7A C7 H7B 109.5 . .
P1 C7 H7C 109.5 . .
H7A C7 H7C 109.5 . .
H7B C7 H7C 109.5 . .
P2 C8 H8A 109.5 . .
P2 C8 H8B 109.5 . .
H8A C8 H8B 109.5 . .
P2 C8 H8C 109.5 . .
H8A C8 H8C 109.5 . .
H8B C8 H8C 109.5 . .
P2 C9 H9A 109.5 . .
P2 C9 H9B 109.5 . .
H9A C9 H9B 109.5 . .
P2 C9 H9C 109.5 . .
H9A C9 H9C 109.5 . .
H9B C9 H9C 109.5 . .
O1 S1 O2 114.18(10) . .
O1 S1 O3 116.09(10) . .
O2 S1 O3 113.61(11) . .
O1 S1 C10 105.10(12) . .
O2 S1 C10 102.20(15) . .
O3 S1 C10 103.54(13) . .
F3 C10 F1 106.4(3) . .
F3 C10 F2 108.8(3) . .
F1 C10 F2 108.0(3) . .
F3 C10 S1 111.0(2) . .
F1 C10 S1 110.7(3) . .
F2 C10 S1 111.8(2) . .
O4 C11 C11 170.4(8) . 7
O4 C11 C12 118.3(6) . 7
C11 C11 C12 64.4(6) 7 7
O4 C11 C12 118.1(7) . .
C11 C11 C12 58.4(5) 7 .
C12 C11 C12 122.8(5) 7 .
C11 C12 C11 57.2(5) 7 .
C11 C12 H12A 165.7 7 .
C11 C12 H12A 108.6 . .
C11 C12 H12B 78.0 7 .
C11 C12 H12B 109.9 . .
H12A C12 H12B 109.5 . .
C11 C12 H12C 78.2 7 .
C11 C12 H12C 110.0 . .
H12A C12 H12C 109.5 . .
H12B C12 H12C 109.5 . .
C11 C12 H12D 109.2 7 .
C11 C12 H12D 166.3 . .
H12A C12 H12D 85.1 . .
H12B C12 H12D 63.8 . .
H12C C12 H12D 63.8 . .
C11 C12 H12E 109.5 7 .
C11 C12 H12E 77.7 . .
H12A C12 H12E 63.8 . .
H12B C12 H12E 69.9 . .
H12C C12 H12E 171.6 . .
H12D C12 H12E 109.5 . .
C11 C12 H12F 109.7 7 .
C11 C12 H12F 77.8 . .
H12A C12 H12F 63.8 . .
H12B C12 H12F 171.6 . .
H12C C12 H12F 69.9 . .
H12D C12 H12F 109.5 . .
H12E C12 H12F 109.5 . .
O5 C13 C14 116.3(4) . .
O5 C13 C14 116.3(4) . 2_655
C14 C13 C14 127.3(8) . 2_655
C13 C14 H14A 109.5 . .
C13 C14 H14B 109.5 . .
H14A C14 H14B 109.5 . .
C13 C14 H14C 109.5 . .
H14A C14 H14C 109.5 . .
H14B C14 H14C 109.5 . .

loop_
_geom_bond_atom_site_label_1
_geom_bond_atom_site_label_2
_geom_bond_distance
_geom_bond_site_symmetry_2
Fe1 N1 1.9973(14) 2
Fe1 N1 1.9973(14) .
Fe1 P1 2.2748(5) .
Fe1 P1 2.2748(5) 2
Fe1 P2 2.2758(5) .
Fe1 P2 2.2758(5) 2
P1 N2 1.7062(16) .
P1 C6 1.8250(19) .
P1 C7 1.826(2) .
P2 N3 1.6947(16) .
P2 C9 1.827(2) .
P2 C8 1.8281(19) .
N1 C5 1.353(2) .
N1 C1 1.360(2) .
N2 C1 1.382(2) .
N2 H2N 0.80000(12) .
N3 C5 1.378(2) .
N3 H3N 0.80000(12) .
C1 C2 1.394(2) .
C2 C3 1.387(3) .
C2 H2 0.9500 .
C3 C4 1.385(3) .
C3 H3 0.9500 .
C4 C5 1.393(2) .
C4 H4 0.9500 .
C6 H6A 0.9800 .
C6 H6B 0.9800 .
C6 H6C 0.9800 .
C7 H7A 0.9800 .
C7 H7B 0.9800 .
C7 H7C 0.9800 .
C8 H8A 0.9800 .
C8 H8B 0.9800 .
C8 H8C 0.9800 .
C9 H9A 0.9800 .
C9 H9B 0.9800 .
C9 H9C 0.9800 .
S1 O1 1.4380(15) .
S1 O2 1.4420(16) .
S1 O3 1.4451(16) .
S1 C10 1.808(3) .
F1 C10 1.321(5) .
F3 C10 1.315(4) .
F2 C10 1.327(4) .
O4 C11 1.199(7) .
C11 C11 1.393(11) 7
C11 C12 1.412(9) 7
C11 C12 1.496(9) .
C12 C11 1.412(9) 7
C12 H12A 0.9600 .
C12 H12B 0.9601 .
C12 H12C 0.9600 .
C12 H12D 0.9601 .
C12 H12E 0.9600 .
C12 H12F 0.9600 .
O5 C13 1.269(9) .
C13 C14 1.374(6) .
C13 C14 1.374(6) 2_655
C14 H14A 0.9800 .
C14 H14B 0.9800 .
C14 H14C 0.9800 .

loop_
_geom_hbond_atom_site_label_D
_geom_hbond_atom_site_label_H
_geom_hbond_atom_site_label_A
_geom_hbond_distance_DH
_geom_hbond_distance_HA
_geom_hbond_distance_DA
_geom_hbond_angle_DHA
_geom_hbond_site_symmetry_A
N2 H2N O3 0.80 2.205(10) 2.965(2) 159(3) 6
N3 H3N O2 0.80 2.052(4) 2.847(2) 173(3) 8_455

loop_
_geom_torsion_atom_site_label_1
_geom_torsion_atom_site_label_2
_geom_torsion_atom_site_label_3
_geom_torsion_atom_site_label_4
_geom_torsion
_geom_torsion_site_symmetry_1
_geom_torsion_site_symmetry_4
N1 Fe1 P1 N2 161.25(7) 2 .
N1 Fe1 P1 N2 -19.97(7) . .
P1 Fe1 P1 N2 80.26(6) 2 .
P2 Fe1 P1 N2 -18.69(10) . .
P2 Fe1 P1 N2 -116.22(6) 2 .
N1 Fe1 P1 C6 47.29(9) 2 .
N1 Fe1 P1 C6 -133.93(9) . .
P1 Fe1 P1 C6 -33.70(8) 2 .
P2 Fe1 P1 C6 -132.65(10) . .
P2 Fe1 P1 C6 129.82(8) 2 .
N1 Fe1 P1 C7 -89.96(10) 2 .
N1 Fe1 P1 C7 88.82(10) . .
P1 Fe1 P1 C7 -170.95(9) 2 .
P2 Fe1 P1 C7 90.10(11) . .
P2 Fe1 P1 C7 -7.43(9) 2 .
N1 Fe1 P2 N3 160.48(7) 2 .
N1 Fe1 P2 N3 -18.30(7) . .
P1 Fe1 P2 N3 -19.58(10) . .
P1 Fe1 P2 N3 -117.41(6) 2 .
P2 Fe1 P2 N3 79.08(6) 2 .
N1 Fe1 P2 C9 45.48(10) 2 .
N1 Fe1 P2 C9 -133.30(10) . .
P1 Fe1 P2 C9 -134.58(10) . .
P1 Fe1 P2 C9 127.59(9) 2 .
P2 Fe1 P2 C9 -35.92(8) 2 .
N1 Fe1 P2 C8 -89.74(10) 2 .
N1 Fe1 P2 C8 91.48(10) . .
P1 Fe1 P2 C8 90.20(11) . .
P1 Fe1 P2 C8 -7.63(9) 2 .
P2 Fe1 P2 C8 -171.14(9) 2 .
P1 Fe1 N1 C5 -166.26(13) . .
P1 Fe1 N1 C5 107.91(13) 2 .
P2 Fe1 N1 C5 14.11(12) . .
P2 Fe1 N1 C5 -72.11(13) 2 .
P1 Fe1 N1 C1 13.79(12) . .
P1 Fe1 N1 C1 -72.04(13) 2 .
P2 Fe1 N1 C1 -165.84(13) . .
P2 Fe1 N1 C1 107.94(13) 2 .
C6 P1 N2 C1 159.38(14) . .
C7 P1 N2 C1 -101.05(14) . .
Fe1 P1 N2 C1 28.91(13) . .
C9 P2 N3 C5 154.12(14) . .
C8 P2 N3 C5 -106.73(15) . .
Fe1 P2 N3 C5 25.09(14) . .
C5 N1 C1 N2 -178.72(15) . .
Fe1 N1 C1 N2 1.2(2) . .
C5 N1 C1 C2 1.2(3) . .
Fe1 N1 C1 C2 -178.80(13) . .
P1 N2 C1 N1 -22.8(2) . .
P1 N2 C1 C2 157.19(14) . .
N1 C1 C2 C3 -0.4(3) . .
N2 C1 C2 C3 179.59(17) . .
C1 C2 C3 C4 0.0(3) . .
C2 C3 C4 C5 -0.5(3) . .
C1 N1 C5 N3 178.21(15) . .
Fe1 N1 C5 N3 -1.7(2) . .
C1 N1 C5 C4 -1.8(3) . .
Fe1 N1 C5 C4 178.27(14) . .
P2 N3 C5 N1 -18.3(2) . .
P2 N3 C5 C4 161.69(14) . .
C3 C4 C5 N1 1.4(3) . .
C3 C4 C5 N3 -178.58(17) . .
O1 S1 C10 F3 55.1(3) . .
O2 S1 C10 F3 -64.4(3) . .
O3 S1 C10 F3 177.3(3) . .
O1 S1 C10 F1 -62.9(3) . .
O2 S1 C10 F1 177.6(2) . .
O3 S1 C10 F1 59.4(3) . .
O1 S1 C10 F2 176.7(2) . .
O2 S1 C10 F2 57.2(3) . .
O3 S1 C10 F2 -61.1(3) . .
O4 C11 C12 C11 -169.7(9) . 7
C12 C11 C12 C11 0.0 7 7
